data_7217299
loop_
_publ_author_name
'Cheng, Bao'
'Tehrani, Alireza Azhdari'
'Hu, Mao-Lin'
'Morsali, Ali'

_publ_section_title
;
 Supramolecular assemblies of Ru(ii) organometallic half-sandwich
 complexes
;
_journal_issue 38
_journal_name_full CrystEngComm
_journal_page_first 9125
_journal_paper_doi 10.1039/C4CE01214C
_journal_volume 16
_journal_year 2014
_chemical_formula_moiety 'C18 H22 Cl2 N2 O0 Ru'
_chemical_formula_sum 'C18 H22 Cl2 N2 O0 Ru'
_chemical_formula_weight 438.35
_chemical_name_systematic
; 
 ? 
;
_space_group_IT_number 14
_symmetry_cell_setting monoclinic
_symmetry_space_group_name_Hall '-P 2ybc'
_symmetry_space_group_name_H-M 'P 1 21/c 1'
_atom_sites_solution_hydrogens geom
_atom_sites_solution_primary direct
_atom_sites_solution_secondary difmap
_audit_creation_method SHELXL-97
_cell_angle_alpha 90.00
_cell_angle_beta 122.580(10)
_cell_angle_gamma 90.00
_cell_formula_units_Z 4
_cell_length_a 10.1443(17)
_cell_length_b 18.539(3)
_cell_length_c 11.6609(15)
_cell_measurement_reflns_used 4615
_cell_measurement_temperature 298(2)
_cell_measurement_theta_max 28.167
_cell_measurement_theta_min 2.198
_cell_volume 1847.9(5)
_computing_cell_refinement 'SAINT (Bruker, 2002)'
_computing_data_collection 'SMART (Bruker, 2002)'
_computing_data_reduction SAINT
_computing_molecular_graphics 'SHELXTL(Bruker, 2002)'
_computing_publication_material SHELXL97
_computing_structure_refinement 'SHELXL97 (Sheldrick, 1997)'
_computing_structure_solution 'SHELXS97 (Sheldrick, 1997)'
_diffrn_ambient_temperature 298(2)
_diffrn_measured_fraction_theta_full 0.998
_diffrn_measured_fraction_theta_max 0.998
_diffrn_measurement_device_type 'Bruker APEX area-detector diffractometer'
_diffrn_measurement_method '\f and \w scan'
_diffrn_radiation_monochromator graphite
_diffrn_radiation_source 'fine-focus sealed tube'
_diffrn_radiation_type MoK\a
_diffrn_radiation_wavelength 0.71073
_diffrn_reflns_av_R_equivalents 0.0279
_diffrn_reflns_av_sigmaI/netI 0.0325
_diffrn_reflns_limit_h_max 12
_diffrn_reflns_limit_h_min -7
_diffrn_reflns_limit_k_max 21
_diffrn_reflns_limit_k_min -22
_diffrn_reflns_limit_l_max 13
_diffrn_reflns_limit_l_min -13
_diffrn_reflns_number 9522
_diffrn_reflns_theta_full 25.10
_diffrn_reflns_theta_max 25.10
_diffrn_reflns_theta_min 2.20
_exptl_absorpt_coefficient_mu 1.138
_exptl_absorpt_correction_T_max 0.8662
_exptl_absorpt_correction_T_min 0.7641
_exptl_absorpt_correction_type multi-scan
_exptl_absorpt_process_details '(SADABS; Bruker, 2002)'
_exptl_crystal_colour Brown
_exptl_crystal_density_diffrn 1.576
_exptl_crystal_density_method 'not measured'
_exptl_crystal_description Prism
_exptl_crystal_F_000 888
_exptl_crystal_size_max 0.25
_exptl_crystal_size_mid 0.18
_exptl_crystal_size_min 0.13
_refine_diff_density_max 1.209
_refine_diff_density_min -0.846
_refine_diff_density_rms 0.238
_refine_ls_extinction_method none
_refine_ls_goodness_of_fit_ref 1.334
_refine_ls_hydrogen_treatment constr
_refine_ls_matrix_type full
_refine_ls_number_parameters 211
_refine_ls_number_reflns 3285
_refine_ls_number_restraints 0
_refine_ls_restrained_S_all 1.334
_refine_ls_R_factor_all 0.0588
_refine_ls_R_factor_gt 0.0537
_refine_ls_shift/su_max 0.001
_refine_ls_shift/su_mean 0.000
_refine_ls_structure_factor_coef Fsqd
_refine_ls_weighting_details 'calc w=1/[\s^2^(Fo^2^)+(0.0769P)^2^+2.5381P] where P=(Fo^2^+2Fc^2^)/3'
_refine_ls_weighting_scheme calc
_refine_ls_wR_factor_gt 0.1500
_refine_ls_wR_factor_ref 0.1577
_reflns_number_gt 3101
_reflns_number_total 3285
_reflns_threshold_expression I>2\s(I)
_cod_data_source_file c4ce01214c2.cif
_cod_data_source_block 1028ahm
_cod_depositor_comments
;
The following automatic conversions were performed:

'_symmetry_cell_setting' value 'Monoclinic' changed to 'monoclinic'
according to
/usr/data/users/saulius/crontab/automatic-downloads/rss-feeds/RSC/lib/dictionaries/cif_core.dic
dictionary named 'cif_core.dic' version 2.4.2 from 2011-04-26.

Automatic conversion script
Id: cif_fix_values 2281 2013-09-26 08:29:07Z andrius 

 Adding full bibliography for 7217298--7217305.cif.
;
_cod_original_sg_symbol_H-M 'P 21/c'
_cod_database_code 7217299

loop_
_symmetry_equiv_pos_as_xyz
'x, y, z'
'-x, y+1/2, -z+1/2'
'-x, -y, -z'
'x, -y-1/2, z-1/2'

loop_
_atom_site_label
_atom_site_type_symbol
_atom_site_fract_x
_atom_site_fract_y
_atom_site_fract_z
_atom_site_U_iso_or_equiv
_atom_site_adp_type
_atom_site_occupancy
_atom_site_symmetry_multiplicity
_atom_site_calc_flag
_atom_site_refinement_flags
Ru1 Ru 0.24199(5) 0.91606(2) 0.51058(4) 0.0294(2) Uani 1 1 d .
Cl1 Cl 0.27531(19) 0.91223(8) 0.73201(16) 0.0448(4) Uani 1 1 d .
Cl2 Cl 0.34824(18) 1.03732(7) 0.56235(16) 0.0452(4) Uani 1 1 d .
N1 N 0.7301(9) 0.5578(5) 0.4796(8) 0.076(2) Uani 1 1 d .
N2 N 0.4900(5) 0.8906(2) 0.6302(5) 0.0360(11) Uani 1 1 d .
H2C H 0.5377 0.9161 0.5970 0.043 Uiso 1 1 calc R
H2D H 0.5293 0.9055 0.7162 0.043 Uiso 1 1 calc R
C1 C 0.6686(8) 0.5704(3) 0.5329(7) 0.0484(16) Uani 1 1 d .
C2 C 0.5880(8) 0.5884(3) 0.6015(7) 0.0419(14) Uani 1 1 d .
H2A H 0.6432 0.5663 0.6910 0.050 Uiso 1 1 calc R
H2B H 0.4834 0.5681 0.5504 0.050 Uiso 1 1 calc R
C3 C 0.5762(6) 0.6689(3) 0.6170(5) 0.0331(12) Uani 1 1 d .
C4 C 0.5192(7) 0.6938(3) 0.6945(6) 0.0394(13) Uani 1 1 d .
H4 H 0.4963 0.6610 0.7418 0.047 Uiso 1 1 calc R
C5 C 0.4960(6) 0.7667(3) 0.7026(6) 0.0365(12) Uani 1 1 d .
H5 H 0.4575 0.7825 0.7548 0.044 Uiso 1 1 calc R
C6 C 0.5295(6) 0.8158(3) 0.6338(6) 0.0335(12) Uani 1 1 d .
C7 C 0.5909(7) 0.7922(3) 0.5606(6) 0.0395(13) Uani 1 1 d .
H7 H 0.6171 0.8253 0.5161 0.047 Uiso 1 1 calc R
C8 C 0.6140(7) 0.7186(3) 0.5529(6) 0.0386(13) Uani 1 1 d .
H8 H 0.6560 0.7031 0.5032 0.046 Uiso 1 1 calc R
C9 C 0.1369(12) 1.0026(6) 0.2178(9) 0.106(4) Uani 1 1 d .
H9A H 0.2280 0.9941 0.2144 0.160 Uiso 1 1 calc R
H9B H 0.1496 1.0468 0.2656 0.160 Uiso 1 1 calc R
H9C H 0.0465 1.0061 0.1270 0.160 Uiso 1 1 calc R
C10 C 0.1155(8) 0.9403(4) 0.2919(6) 0.0507(17) Uani 1 1 d .
C11 C 0.1964(8) 0.8764(4) 0.3188(6) 0.0530(18) Uani 1 1 d .
H11 H 0.2833 0.8741 0.3049 0.064 Uiso 1 1 d R
C12 C 0.1779(7) 0.8194(4) 0.3897(7) 0.0480(16) Uani 1 1 d .
H12 H 0.2523 0.7792 0.4226 0.058 Uiso 1 1 d R
C13 C 0.0766(7) 0.8251(3) 0.4343(6) 0.0407(14) Uani 1 1 d .
C14 C -0.0064(7) 0.8920(4) 0.4081(6) 0.0434(14) Uani 1 1 d .
H14 H -0.0596 0.9018 0.4560 0.052 Uiso 1 1 d R
C15 C 0.0135(7) 0.9479(3) 0.3395(6) 0.0458(15) Uani 1 1 d .
H15 H -0.0274 0.9958 0.3393 0.055 Uiso 1 1 d R
C16 C 0.0583(8) 0.7637(4) 0.5103(7) 0.0565(18) Uani 1 1 d .
H16 H 0.1628 0.7524 0.5889 0.068 Uiso 1 1 calc R
C17 C -0.0001(19) 0.6969(6) 0.4202(13) 0.148(6) Uani 1 1 d .
H17A H -0.0899 0.7093 0.3327 0.221 Uiso 1 1 calc R
H17B H -0.0284 0.6605 0.4617 0.221 Uiso 1 1 calc R
H17C H 0.0811 0.6788 0.4092 0.221 Uiso 1 1 calc R
C18 C -0.0451(12) 0.7818(6) 0.5653(11) 0.101(4) Uani 1 1 d .
H18A H -0.0015 0.8222 0.6261 0.151 Uiso 1 1 calc R
H18B H -0.0501 0.7409 0.6133 0.151 Uiso 1 1 calc R
H18C H -0.1485 0.7937 0.4908 0.151 Uiso 1 1 calc R

loop_
_atom_site_aniso_label
_atom_site_aniso_U_11
_atom_site_aniso_U_22
_atom_site_aniso_U_33
_atom_site_aniso_U_23
_atom_site_aniso_U_13
_atom_site_aniso_U_12
Ru1 0.0283(3) 0.0255(3) 0.0327(3) -0.00063(16) 0.0153(2) 0.00086(15)
Cl1 0.0474(9) 0.0483(9) 0.0387(8) -0.0028(6) 0.0231(7) 0.0028(6)
Cl2 0.0548(9) 0.0242(7) 0.0562(9) -0.0029(6) 0.0297(8) -0.0020(6)
N1 0.091(5) 0.073(5) 0.090(5) -0.011(4) 0.064(5) 0.011(4)
N2 0.034(2) 0.027(2) 0.043(3) -0.002(2) 0.018(2) 0.002(2)
C1 0.050(4) 0.029(3) 0.052(4) -0.002(3) 0.019(3) 0.006(3)
C2 0.052(4) 0.030(3) 0.046(3) 0.003(2) 0.027(3) 0.004(3)
C3 0.030(3) 0.029(3) 0.034(3) 0.003(2) 0.013(2) 0.005(2)
C4 0.047(3) 0.040(3) 0.037(3) 0.013(3) 0.026(3) 0.007(3)
C5 0.037(3) 0.034(3) 0.039(3) 0.006(2) 0.021(3) 0.010(2)
C6 0.026(3) 0.025(3) 0.040(3) -0.001(2) 0.012(2) -0.001(2)
C7 0.045(3) 0.034(3) 0.051(3) 0.011(3) 0.033(3) 0.006(3)
C8 0.043(3) 0.030(3) 0.052(3) 0.002(3) 0.031(3) 0.003(2)
C9 0.098(7) 0.131(9) 0.055(5) 0.022(5) 0.018(5) -0.060(6)
C10 0.047(4) 0.061(4) 0.031(3) 0.003(3) 0.013(3) -0.018(3)
C11 0.049(4) 0.078(5) 0.039(3) -0.023(3) 0.028(3) -0.024(4)
C12 0.034(3) 0.051(4) 0.049(4) -0.017(3) 0.016(3) -0.004(3)
C13 0.032(3) 0.034(3) 0.042(3) -0.004(2) 0.010(3) -0.013(2)
C14 0.025(3) 0.052(4) 0.046(3) -0.004(3) 0.015(3) -0.003(3)
C15 0.039(3) 0.036(3) 0.044(3) 0.005(3) 0.010(3) 0.004(3)
C16 0.050(4) 0.050(4) 0.047(4) 0.010(3) 0.011(3) -0.016(3)
C17 0.216(15) 0.071(7) 0.134(11) -0.016(7) 0.080(11) -0.081(9)
C18 0.086(7) 0.127(9) 0.102(7) 0.045(7) 0.059(6) -0.008(6)

loop_
_atom_type_symbol
_atom_type_description
_atom_type_scat_dispersion_real
_atom_type_scat_dispersion_imag
_atom_type_scat_source
C C 0.0033 0.0016 'International Tables Vol C Tables 4.2.6.8 and 6.1.1.4'
H H 0.0000 0.0000 'International Tables Vol C Tables 4.2.6.8 and 6.1.1.4'
Cl Cl 0.1484 0.1585 'International Tables Vol C Tables 4.2.6.8 and 6.1.1.4'
N N 0.0061 0.0033 'International Tables Vol C Tables 4.2.6.8 and 6.1.1.4'
O O 0.0106 0.0060 'International Tables Vol C Tables 4.2.6.8 and 6.1.1.4'
Ru Ru -1.2594 0.8363 'International Tables Vol C Tables 4.2.6.8 and 6.1.1.4'

loop_
_geom_angle_atom_site_label_1
_geom_angle_atom_site_label_2
_geom_angle_atom_site_label_3
_geom_angle
C12 Ru1 C11 38.4(3)
C12 Ru1 N2 94.4(2)
C11 Ru1 N2 96.9(2)
C12 Ru1 C15 80.1(2)
C11 Ru1 C15 67.2(3)
N2 Ru1 C15 160.5(2)
C12 Ru1 C14 67.5(2)
C11 Ru1 C14 79.7(2)
N2 Ru1 C14 155.0(2)
C15 Ru1 C14 37.3(2)
C12 Ru1 C10 68.2(3)
C11 Ru1 C10 36.9(3)
N2 Ru1 C10 122.7(2)
C15 Ru1 C10 37.9(3)
C14 Ru1 C10 68.0(2)
C12 Ru1 C13 37.0(2)
C11 Ru1 C13 68.2(2)
N2 Ru1 C13 117.4(2)
C15 Ru1 C13 68.5(2)
C14 Ru1 C13 38.3(2)
C10 Ru1 C13 81.2(2)
C12 Ru1 Cl1 119.6(2)
C11 Ru1 Cl1 157.9(2)
N2 Ru1 Cl1 81.96(14)
C15 Ru1 Cl1 117.08(19)
C14 Ru1 Cl1 92.00(18)
C10 Ru1 Cl1 154.7(2)
C13 Ru1 Cl1 92.68(17)
C12 Ru1 Cl2 150.7(2)
C11 Ru1 Cl2 113.1(2)
N2 Ru1 Cl2 80.56(13)
C15 Ru1 Cl2 95.05(17)
C14 Ru1 Cl2 123.72(18)
C10 Ru1 Cl2 90.16(18)
C13 Ru1 Cl2 162.01(17)
Cl1 Ru1 Cl2 88.49(5)
C6 N2 Ru1 115.9(3)
C6 N2 H2C 108.3
Ru1 N2 H2C 108.3
C6 N2 H2D 108.3
Ru1 N2 H2D 108.3
H2C N2 H2D 107.4
N1 C1 C2 178.7(8)
C1 C2 C3 113.3(5)
C1 C2 H2A 108.9
C3 C2 H2A 108.9
C1 C2 H2B 108.9
C3 C2 H2B 108.9
H2A C2 H2B 107.7
C8 C3 C4 118.0(5)
C8 C3 C2 122.4(5)
C4 C3 C2 119.5(5)
C5 C4 C3 121.0(5)
C5 C4 H4 119.5
C3 C4 H4 119.5
C6 C5 C4 120.2(5)
C6 C5 H5 119.9
C4 C5 H5 119.9
C5 C6 C7 119.4(5)
C5 C6 N2 120.3(5)
C7 C6 N2 120.1(5)
C6 C7 C8 120.0(5)
C6 C7 H7 120.0
C8 C7 H7 120.0
C3 C8 C7 121.2(5)
C3 C8 H8 119.4
C7 C8 H8 119.4
C10 C9 H9A 109.5
C10 C9 H9B 109.5
H9A C9 H9B 109.5
C10 C9 H9C 109.5
H9A C9 H9C 109.5
H9B C9 H9C 109.5
C11 C10 C15 117.8(6)
C11 C10 C9 122.1(8)
C15 C10 C9 120.1(8)
C11 C10 Ru1 69.9(3)
C15 C10 Ru1 70.1(3)
C9 C10 Ru1 129.8(5)
C10 C11 C12 121.7(6)
C10 C11 Ru1 73.2(4)
C12 C11 Ru1 70.8(3)
C10 C11 H11 118.6
C12 C11 H11 118.5
Ru1 C11 H11 118.5
C13 C12 C11 121.4(6)
C13 C12 Ru1 73.4(3)
C11 C12 Ru1 70.9(4)
C13 C12 H12 118.9
C11 C12 H12 118.7
Ru1 C12 H12 118.7
C12 C13 C14 117.1(6)
C12 C13 C16 120.8(6)
C14 C13 C16 122.1(6)
C12 C13 Ru1 69.6(3)
C14 C13 Ru1 69.9(3)
C16 C13 Ru1 130.3(4)
C15 C14 C13 121.1(6)
C15 C14 Ru1 71.2(3)
C13 C14 Ru1 71.8(3)
C15 C14 H14 119.0
C13 C14 H14 118.6
Ru1 C14 H14 118.6
C14 C15 C10 120.9(6)
C14 C15 Ru1 71.5(3)
C10 C15 Ru1 71.9(4)
C14 C15 H15 119.0
C10 C15 H15 119.1
Ru1 C15 H15 119.3
C13 C16 C17 109.4(7)
C13 C16 C18 114.0(7)
C17 C16 C18 111.6(9)
C13 C16 H16 107.2
C17 C16 H16 107.2
C18 C16 H16 107.2
C16 C17 H17A 109.5
C16 C17 H17B 109.5
H17A C17 H17B 109.5
C16 C17 H17C 109.5
H17A C17 H17C 109.5
H17B C17 H17C 109.5
C16 C18 H18A 109.5
C16 C18 H18B 109.5
H18A C18 H18B 109.5
C16 C18 H18C 109.5
H18A C18 H18C 109.5
H18B C18 H18C 109.5

loop_
_geom_bond_atom_site_label_1
_geom_bond_atom_site_label_2
_geom_bond_distance
Ru1 C12 2.153(6)
Ru1 C11 2.154(6)
Ru1 N2 2.172(5)
Ru1 C15 2.173(6)
Ru1 C14 2.176(6)
Ru1 C10 2.197(6)
Ru1 C13 2.201(5)
Ru1 Cl1 2.4180(16)
Ru1 Cl2 2.4247(15)
N1 C1 1.116(9)
N2 C6 1.438(7)
N2 H2C 0.9000
N2 H2D 0.9000
C1 C2 1.459(10)
C2 C3 1.515(7)
C2 H2A 0.9700
C2 H2B 0.9700
C3 C8 1.365(8)
C3 C4 1.389(8)
C4 C5 1.384(8)
C4 H4 0.9300
C5 C6 1.371(8)
C5 H5 0.9300
C6 C7 1.371(8)
C7 C8 1.396(8)
C7 H7 0.9300
C8 H8 0.9300
C9 C10 1.526(10)
C9 H9A 0.9600
C9 H9B 0.9600
C9 H9C 0.9600
C10 C11 1.377(11)
C10 C15 1.420(10)
C11 C12 1.415(10)
C11 H11 0.9800
C12 C13 1.383(9)
C12 H12 0.9800
C13 C14 1.436(9)
C13 C16 1.514(8)
C14 C15 1.390(9)
C14 H14 0.9800
C15 H15 0.9800
C16 C17 1.523(12)
C16 C18 1.532(12)
C16 H16 0.9800
C17 H17A 0.9600
C17 H17B 0.9600
C17 H17C 0.9600
C18 H18A 0.9600
C18 H18B 0.9600
C18 H18C 0.9600

loop_
_geom_hbond_atom_site_label_D
_geom_hbond_atom_site_label_H
_geom_hbond_atom_site_label_A
_geom_hbond_distance_DH
_geom_hbond_distance_HA
_geom_hbond_distance_DA
_geom_hbond_angle_DHA
_geom_hbond_site_symmetry_A
N2 H2C Cl2 0.90 2.80 3.673(5) 163.1 3_676
